data_7018264
loop_
_publ_author_name
'Ohgo, Yoshiki'
'Neya, Saburo'
'Hashizume, Daisuke'
'Ozeki, Tomoji'
'Nakamura, Mikio'

_publ_section_title
;
 Unusual electronic structure of bis-isocyanide complexes of iron(iii)
 porphyrinoids.
;
_journal_issue 11
_journal_name_full 'Dalton transactions (Cambridge, England : 2003)'
_journal_page_first 3126
_journal_page_last 3129
_journal_paper_doi 10.1039/c2dt12249a
_journal_volume 41
_journal_year 2012
_chemical_formula_sum 'C42 H54 Cl Fe N6 O4'
_chemical_formula_weight 798.21
_chemical_name_common Porphycene
_chemical_name_systematic
;
?
;
_space_group_IT_number 5
_symmetry_cell_setting monoclinic
_symmetry_space_group_name_Hall 'C 2y'
_symmetry_space_group_name_H-M 'C 1 2 1'
_atom_sites_solution_hydrogens geom
_atom_sites_solution_primary direct
_atom_sites_solution_secondary difmap
_audit_creation_method SHELXL-97
_cell_angle_alpha 90.00
_cell_angle_beta 110.917(4)
_cell_angle_gamma 90.00
_cell_formula_units_Z 2
_cell_length_a 19.281(6)
_cell_length_b 16.711(5)
_cell_length_c 7.302(2)
_cell_measurement_reflns_used 3638
_cell_measurement_temperature 296
_cell_measurement_theta_max 31.66
_cell_measurement_theta_min 2.99
_cell_volume 2197.7(11)
_computing_cell_refinement HKL2000
_computing_data_collection CrystalClear
_computing_data_reduction HKL2000
_computing_molecular_graphics 'SV (Nemoto & Ohashi, 1993)'
_computing_publication_material SHELXL-97
_computing_structure_refinement 'SHELXL-97 (Sheldrick, 1997)'
_computing_structure_solution SIR-2004
_diffrn_ambient_temperature 296
_diffrn_measured_fraction_theta_full 0.991
_diffrn_measured_fraction_theta_max 0.991
_diffrn_radiation_monochromator graphite
_diffrn_radiation_source 'fine-focus sealed tube'
_diffrn_radiation_type MoK\a
_diffrn_radiation_wavelength 0.71073
_diffrn_reflns_av_R_equivalents 0.0250
_diffrn_reflns_av_sigmaI/netI 0.0426
_diffrn_reflns_limit_h_max 11
_diffrn_reflns_limit_h_min -24
_diffrn_reflns_limit_k_max 21
_diffrn_reflns_limit_k_min -19
_diffrn_reflns_limit_l_max 9
_diffrn_reflns_limit_l_min -9
_diffrn_reflns_number 5276
_diffrn_reflns_theta_full 27.48
_diffrn_reflns_theta_max 27.48
_diffrn_reflns_theta_min 1.66
_exptl_absorpt_coefficient_mu 0.448
_exptl_absorpt_correction_T_max 1.000
_exptl_absorpt_correction_T_min 0.8281
_exptl_absorpt_correction_type multi-scan
_exptl_crystal_colour Purple
_exptl_crystal_density_diffrn 1.206
_exptl_crystal_density_method 'not measured'
_exptl_crystal_description Prism
_exptl_crystal_F_000 846
_exptl_crystal_size_max 0.2
_exptl_crystal_size_mid 0.2
_exptl_crystal_size_min 0.2
_refine_diff_density_max 0.476
_refine_diff_density_min -0.444
_refine_diff_density_rms 0.099
_refine_ls_abs_structure_details 'Flack H D (1983), Acta Cryst. A39, 876-881'
_refine_ls_abs_structure_Flack 0.01(1)
_refine_ls_extinction_method none
_refine_ls_goodness_of_fit_ref 1.031
_refine_ls_hydrogen_treatment mixed
_refine_ls_matrix_type full
_refine_ls_number_parameters 334
_refine_ls_number_reflns 4019
_refine_ls_number_restraints 30
_refine_ls_restrained_S_all 1.028
_refine_ls_R_factor_all 0.0568
_refine_ls_R_factor_gt 0.0487
_refine_ls_shift/su_max 0.001
_refine_ls_shift/su_mean 0.000
_refine_ls_structure_factor_coef Fsqd
_refine_ls_weighting_details 'calc w=1/[\s^2^(Fo^2^)+(0.0976P)^2^+0.0000P] where P=(Fo^2^+2Fc^2^)/3'
_refine_ls_weighting_scheme calc
_refine_ls_wR_factor_gt 0.1318
_refine_ls_wR_factor_ref 0.1420
_reflns_number_gt 3388
_reflns_number_total 4019
_reflns_threshold_expression >2sigma(I)
_cod_data_source_file c2dt12249a.txt
_cod_data_source_block '[Fe(EtioPc)(tBuNC)2]ClO4'
_cod_depositor_comments
;
The following automatic conversions were performed:

'_exptl_absorpt_correction_type' value 'Multi-scan' changed to
'multi-scan' according to
/home/saulius/struct/CIF-dictionaries/cif_core.dic dictionary named
'cif_core.dic' version 2.4.1 from 2010-06-29.

Automatic conversion script
Id: cif_fix_values 1715 2011-07-08 13:25:40Z adriana 
;
_cod_original_cell_volume 2197.8(12)
_cod_original_sg_symbol_H-M C2
_cod_original_formula_sum 'C42 H54 Cl1 Fe1 N6 O4'
_cod_database_code 7018264

loop_
_symmetry_equiv_pos_as_xyz
'x, y, z'
'-x, y, -z'
'x+1/2, y+1/2, z'
'-x+1/2, y+1/2, -z'

loop_
_atom_site_label
_atom_site_type_symbol
_atom_site_fract_x
_atom_site_fract_y
_atom_site_fract_z
_atom_site_U_iso_or_equiv
_atom_site_adp_type
_atom_site_occupancy
_atom_site_symmetry_multiplicity
_atom_site_calc_flag
_atom_site_refinement_flags
_atom_site_disorder_assembly
_atom_site_disorder_group
Fe1 Fe 0.5000 0.2584(3) 0.0000 0.03513(17) Uani 1 2 d S . .
Cl1A Cl 0.4986(2) -0.2375(2) 0.5671(6) 0.0972(15) Uani 0.32 1 d PD . 1
O1A O 0.44937(18) -0.30563(16) 0.5024(6) 0.079(4) Uiso 0.32 1 d PD . 1
O2A O 0.5396(3) -0.2460(4) 0.7756(6) 0.183(8) Uani 0.32 1 d PD A 1
O3A O 0.5540(2) -0.2444(7) 0.4692(10) 0.279(13) Uiso 0.32 1 d PD . 1
O4A O 0.4617(4) -0.16567(14) 0.5209(13) 0.133(8) Uani 0.32 1 d PD . 1
Cl1B Cl 0.50907(13) -0.25593(15) 0.4730(5) 0.0972(15) Uani 0.18 1 d PD . 2
O1B O 0.55715(18) -0.18650(15) 0.5294(7) 0.105(7) Uani 0.18 1 d PD . 2
O2B O 0.4844(2) -0.2756(4) 0.6333(7) 0.183(8) Uani 0.18 1 d PD . 2
O3B O 0.44450(19) -0.2347(4) 0.3040(6) 0.105(7) Uani 0.18 1 d PD . 2
O4B O 0.5468(3) -0.3210(2) 0.4293(11) 0.055(4) Uani 0.18 1 d PD . 2
N1 N 0.4692(3) 0.1714(5) 0.1251(9) 0.0409(13) Uani 1 1 d . . .
N2 N 0.4714(3) 0.3482(5) 0.1334(8) 0.0417(13) Uani 1 1 d . . .
N3 N 0.66602(10) 0.2565(6) 0.2502(3) 0.0492(6) Uani 1 1 d . C .
C1 C 0.4823(5) 0.0957(5) 0.0665(13) 0.0487(17) Uani 1 1 d . . .
C2 C 0.4514(5) 0.0348(4) 0.1571(11) 0.062(2) Uani 1 1 d D . .
C3 C 0.4195(5) 0.0728(6) 0.2686(12) 0.064(2) Uani 1 1 d . . .
C4 C 0.4301(4) 0.1595(6) 0.2547(10) 0.0504(18) Uani 1 1 d . . .
C5 C 0.4073(4) 0.2155(6) 0.3514(10) 0.060(2) Uani 1 1 d . . .
H5 H 0.3883 0.1937 0.4407 0.072 Uiso 1 1 calc R . .
C6 C 0.4055(4) 0.2972(6) 0.3497(10) 0.059(2) Uani 1 1 d . . .
H6 H 0.3810 0.3186 0.4274 0.071 Uiso 1 1 calc R . .
C7 C 0.4332(4) 0.3561(5) 0.2542(10) 0.0484(16) Uani 1 1 d . . .
C8 C 0.4207(5) 0.4381(7) 0.2746(10) 0.064(2) Uani 1 1 d . B .
C9 C 0.4468(5) 0.4801(5) 0.1571(13) 0.071(2) Uani 1 1 d D . .
C10 C 0.4811(5) 0.4229(5) 0.0687(12) 0.0509(18) Uani 1 1 d . . .
C11 C 0.4422(6) -0.0556(4) 0.1148(16) 0.108(4) Uani 1 1 d D . .
H11A H 0.4361(7) -0.0753(14) 0.194(5) 0.130 Uiso 1 1 calc R . .
H11B H 0.475(2) -0.0712(12) 0.1071(17) 0.130 Uiso 1 1 calc R . .
C12 C 0.3744(8) -0.0734(7) -0.082(2) 0.153(6) Uani 1 1 d . . .
H12A H 0.3316 -0.0441 -0.0826 0.229 Uiso 1 1 calc R . .
H12B H 0.3636 -0.1297 -0.0915 0.229 Uiso 1 1 calc R . .
H12C H 0.3872 -0.0572 -0.1926 0.229 Uiso 1 1 calc R . .
C13 C 0.3822(5) 0.0419(6) 0.4005(14) 0.083(3) Uani 1 1 d . . .
H13A H 0.3749 -0.0147 0.3820 0.125 Uiso 1 1 calc R . .
H13B H 0.3350 0.0679 0.3704 0.125 Uiso 1 1 calc R . .
H13C H 0.4127 0.0527 0.5342 0.125 Uiso 1 1 calc R . .
C14 C 0.3763(6) 0.4772(7) 0.3912(17) 0.104(4) Uani 1 1 d . . .
H14A H 0.3946 0.5303 0.4298 0.155 Uiso 1 1 calc R B .
H14B H 0.3821 0.4458 0.5058 0.155 Uiso 1 1 calc R . .
H14C H 0.3247 0.4796 0.3101 0.155 Uiso 1 1 calc R . .
C15A C 0.4523(12) 0.5709(5) 0.130(2) 0.119(7) Uani 0.66 1 d PD B 1
H15A H 0.4527 0.5994 0.2457 0.143 Uiso 0.66 1 calc PR B 1
H15B H 0.4974 0.5838 0.1058 0.143 Uiso 0.66 1 calc PR B 1
C16A C 0.3848(12) 0.5940(12) -0.045(3) 0.134(8) Uani 0.66 1 d PD B 1
H16A H 0.3866 0.5678 -0.1605 0.201 Uiso 0.66 1 calc PR B 1
H16B H 0.3842 0.6509 -0.0636 0.201 Uiso 0.66 1 calc PR B 1
H16C H 0.3406 0.5780 -0.0230 0.201 Uiso 0.66 1 calc PR B 1
C15B C 0.4236(13) 0.5681(6) 0.110(5) 0.065(6) Uani 0.34 1 d PD B 2
H15C H 0.4062 0.5894 0.2092 0.079 Uiso 0.34 1 calc PR B 2
H15D H 0.4664 0.5993 0.1122 0.079 Uiso 0.34 1 calc PR B 2
C16B C 0.363(2) 0.576(3) -0.089(5) 0.19(3) Uani 0.34 1 d PD B 2
H16D H 0.3810 0.5574 -0.1886 0.290 Uiso 0.34 1 calc PR B 2
H16E H 0.3482 0.6309 -0.1133 0.290 Uiso 0.34 1 calc PR B 2
H16F H 0.3210 0.5441 -0.0928 0.290 Uiso 0.34 1 calc PR B 2
C17 C 0.60314(12) 0.2595(6) 0.1741(3) 0.0391(5) Uani 1 1 d . . .
C18 C 0.74725(13) 0.2556(6) 0.3193(4) 0.0630(8) Uani 1 1 d D . .
C19A C 0.7657(7) 0.3011(16) 0.1658(19) 0.185(13) Uani 0.477(15) 1 d PD C 1
H19A H 0.7301 0.2885 0.0387 0.277 Uiso 0.477(15) 1 calc PR C 1
H19B H 0.8145 0.2864 0.1707 0.277 Uiso 0.477(15) 1 calc PR C 1
H19C H 0.7644 0.3575 0.1896 0.277 Uiso 0.477(15) 1 calc PR C 1
C20A C 0.7700(7) 0.1721(7) 0.293(3) 0.110(7) Uani 0.477(15) 1 d PD C 1
H20A H 0.7504 0.1357 0.3645 0.165 Uiso 0.477(15) 1 calc PR C 1
H20B H 0.8232 0.1685 0.3426 0.165 Uiso 0.477(15) 1 calc PR C 1
H20C H 0.7510 0.1584 0.1568 0.165 Uiso 0.477(15) 1 calc PR C 1
C21A C 0.7715(7) 0.270(3) 0.5362(13) 0.185(13) Uani 0.477(15) 1 d PD C 1
H21A H 0.7287 0.2813 0.5705 0.277 Uiso 0.477(15) 1 calc PR C 1
H21B H 0.8045 0.3155 0.5707 0.277 Uiso 0.477(15) 1 calc PR C 1
H21C H 0.7966 0.2239 0.6059 0.277 Uiso 0.477(15) 1 calc PR C 1
C19B C 0.7712(11) 0.3402(9) 0.378(4) 0.153(8) Uani 0.523(15) 1 d PD C 2
H19D H 0.7807 0.3666 0.2725 0.229 Uiso 0.523(15) 1 calc PR C 2
H19E H 0.8155 0.3400 0.4924 0.229 Uiso 0.523(15) 1 calc PR C 2
H19F H 0.7325 0.3680 0.4058 0.229 Uiso 0.523(15) 1 calc PR C 2
C20B C 0.7701(10) 0.2259(14) 0.156(2) 0.153(8) Uani 0.523(15) 1 d PD C 2
H20D H 0.7436 0.1776 0.1028 0.229 Uiso 0.523(15) 1 calc PR C 2
H20E H 0.8225 0.2153 0.2048 0.229 Uiso 0.523(15) 1 calc PR C 2
H20F H 0.7589 0.2658 0.0547 0.229 Uiso 0.523(15) 1 calc PR C 2
C21B C 0.7754(8) 0.1969(13) 0.485(2) 0.157(11) Uani 0.523(15) 1 d PD C 2
H21D H 0.8283 0.1917 0.5238 0.236 Uiso 0.523(15) 1 calc PR C 2
H21E H 0.7525 0.1457 0.4439 0.236 Uiso 0.523(15) 1 calc PR C 2
H21F H 0.7633 0.2156 0.5948 0.236 Uiso 0.523(15) 1 calc PR C 2

loop_
_atom_site_aniso_label
_atom_site_aniso_U_11
_atom_site_aniso_U_22
_atom_site_aniso_U_33
_atom_site_aniso_U_23
_atom_site_aniso_U_13
_atom_site_aniso_U_12
Fe1 0.0282(2) 0.0443(3) 0.0334(3) 0.000 0.01165(17) 0.000
Cl1A 0.0554(10) 0.0562(16) 0.157(4) -0.035(3) 0.010(2) 0.001(3)
O2A 0.247(17) 0.067(7) 0.133(9) 0.038(11) -0.058(10) -0.033(13)
O4A 0.111(11) 0.087(11) 0.125(12) -0.041(9) -0.048(11) 0.012(7)
Cl1B 0.0554(10) 0.0562(16) 0.157(4) -0.035(3) 0.010(2) 0.001(3)
O1B 0.017(3) 0.074(9) 0.174(17) -0.044(12) -0.026(6) 0.008(6)
O2B 0.247(17) 0.067(7) 0.133(9) 0.038(11) -0.058(10) -0.033(13)
O3B 0.017(3) 0.074(9) 0.174(17) -0.044(12) -0.026(6) 0.008(6)
O4B 0.043(8) 0.065(11) 0.051(8) -0.010(8) 0.010(7) 0.025(7)
N1 0.037(3) 0.048(3) 0.034(3) -0.005(2) 0.006(2) 0.004(2)
N2 0.038(3) 0.054(3) 0.037(3) -0.008(2) 0.017(2) 0.011(2)
N3 0.0313(10) 0.0676(15) 0.0474(11) 0.008(4) 0.0123(8) 0.011(3)
C1 0.056(4) 0.041(3) 0.047(4) 0.008(3) 0.017(3) -0.002(3)
C2 0.096(6) 0.045(4) 0.051(4) 0.000(3) 0.034(4) -0.014(3)
C3 0.063(4) 0.060(4) 0.060(5) 0.018(3) 0.014(4) -0.022(3)
C4 0.045(4) 0.073(5) 0.035(3) -0.003(3) 0.017(3) -0.016(3)
C5 0.059(4) 0.077(5) 0.045(4) 0.017(3) 0.019(3) -0.007(3)
C6 0.051(4) 0.092(6) 0.053(4) 0.008(4) 0.042(3) 0.008(3)
C7 0.038(3) 0.059(4) 0.046(4) -0.017(3) 0.013(3) 0.001(3)
C8 0.070(5) 0.089(5) 0.036(4) -0.002(3) 0.022(3) 0.025(4)
C9 0.072(5) 0.066(5) 0.056(5) -0.016(4) 0.001(4) 0.014(3)
C10 0.061(5) 0.050(4) 0.035(3) 0.001(3) 0.008(3) 0.008(3)
C11 0.135(10) 0.061(5) 0.142(9) 0.028(6) 0.066(8) -0.012(5)
C12 0.227(15) 0.089(8) 0.111(8) -0.035(6) 0.021(9) -0.082(8)
C13 0.086(5) 0.093(7) 0.067(5) 0.010(4) 0.023(4) -0.043(5)
C14 0.126(8) 0.109(8) 0.098(7) -0.030(6) 0.068(6) 0.025(6)
C15A 0.25(2) 0.066(8) 0.060(7) 0.016(6) 0.072(10) 0.078(9)
C16A 0.190(18) 0.109(12) 0.105(11) 0.024(9) 0.056(12) 0.103(12)
C15B 0.064(9) 0.043(9) 0.081(14) -0.017(9) 0.015(8) -0.006(7)
C16B 0.13(2) 0.17(3) 0.18(4) 0.09(3) -0.07(2) -0.01(2)
C17 0.0344(11) 0.0489(13) 0.0352(10) 0.003(4) 0.0138(8) -0.008(3)
C18 0.0264(11) 0.091(2) 0.0663(16) 0.000(5) 0.0100(11) 0.007(4)
C19A 0.032(4) 0.44(4) 0.074(5) -0.008(12) 0.006(3) -0.069(10)
C20A 0.044(6) 0.083(8) 0.20(2) -0.046(10) 0.040(9) 0.020(6)
C21A 0.032(4) 0.44(4) 0.074(5) -0.008(12) 0.006(3) -0.069(10)
C19B 0.081(7) 0.191(15) 0.216(16) -0.115(13) 0.090(10) -0.058(9)
C20B 0.081(7) 0.191(15) 0.216(16) -0.115(13) 0.090(10) -0.058(9)
C21B 0.060(6) 0.32(3) 0.108(10) 0.137(15) 0.052(7) 0.106(11)

loop_
_atom_type_symbol
_atom_type_description
_atom_type_scat_dispersion_real
_atom_type_scat_dispersion_imag
_atom_type_scat_source
C C 0.0033 0.0016 'International Tables Vol C Tables 4.2.6.8 and 6.1.1.4'
H H 0.0000 0.0000 'International Tables Vol C Tables 4.2.6.8 and 6.1.1.4'
N N 0.0061 0.0033 'International Tables Vol C Tables 4.2.6.8 and 6.1.1.4'
O O 0.0106 0.0060 'International Tables Vol C Tables 4.2.6.8 and 6.1.1.4'
Cl Cl 0.1484 0.1585 'International Tables Vol C Tables 4.2.6.8 and 6.1.1.4'
Fe Fe 0.3463 0.8444 'International Tables Vol C Tables 4.2.6.8 and 6.1.1.4'

loop_
_geom_angle_atom_site_label_1
_geom_angle_atom_site_label_2
_geom_angle_atom_site_label_3
_geom_angle
_geom_angle_site_symmetry_1
_geom_angle_site_symmetry_3
N1 Fe1 N1 81.6(3) 2_655 .
N1 Fe1 C17 96.5(2) 2_655 2_655
N1 Fe1 C17 84.3(3) . 2_655
N1 Fe1 C17 84.3(3) 2_655 .
N1 Fe1 C17 96.5(2) . .
C17 Fe1 C17 178.9(5) 2_655 .
N1 Fe1 N2 98.79(9) 2_655 2_655
N1 Fe1 N2 178.4(3) . 2_655
C17 Fe1 N2 94.1(2) 2_655 2_655
C17 Fe1 N2 85.1(2) . 2_655
N1 Fe1 N2 178.4(3) 2_655 .
N1 Fe1 N2 98.79(9) . .
C17 Fe1 N2 85.1(2) 2_655 .
C17 Fe1 N2 94.1(2) . .
N2 Fe1 N2 80.9(3) 2_655 .
O4A Cl1A O1A 112.6(3) . .
O4A Cl1A O2A 112.6(3) . .
O1A Cl1A O2A 108.264(14) . .
O4A Cl1A O3A 110.39(7) . .
O1A Cl1A O3A 106.3(3) . .
O2A Cl1A O3A 106.3(3) . .
O4B Cl1B O3B 110.66(2) . .
O4B Cl1B O2B 110.657(18) . .
O3B Cl1B O2B 108.26(3) . .
O4B Cl1B O1B 110.66(3) . .
O3B Cl1B O1B 108.258(19) . .
O2B Cl1B O1B 108.256(17) . .
C1 N1 C4 106.0(6) . .
C1 N1 Fe1 115.0(5) . .
C4 N1 Fe1 138.7(5) . .
C7 N2 C10 108.2(6) . .
C7 N2 Fe1 135.7(5) . .
C10 N2 Fe1 115.2(5) . .
C17 N3 C18 171.5(3) . .
C1 C1 N1 114.2(4) 2_655 .
C1 C1 C2 135.3(4) 2_655 .
N1 C1 C2 110.5(6) . .
C3 C2 C1 107.2(6) . .
C3 C2 C11 122.8(7) . .
C1 C2 C11 129.3(7) . .
C2 C3 C13 131.4(8) . .
C2 C3 C4 108.6(6) . .
C13 C3 C4 119.9(8) . .
C5 C4 N1 127.4(8) . .
C5 C4 C3 124.9(7) . .
N1 C4 C3 107.7(7) . .
C4 C5 C6 135.0(8) . .
C4 C5 H5 112.4 . .
C6 C5 H5 112.6 . .
C5 C6 C7 133.3(8) . .
C5 C6 H6 113.2 . .
C7 C6 H6 113.4 . .
N2 C7 C8 108.7(7) . .
N2 C7 C6 130.3(7) . .
C8 C7 C6 121.0(7) . .
C9 C8 C7 109.0(6) . .
C9 C8 C14 122.6(9) . .
C7 C8 C14 128.1(9) . .
C8 C9 C10 106.1(7) . .
C8 C9 C15A 131.3(10) . .
C10 C9 C15A 122.1(9) . .
C8 C9 C15B 120.0(15) . .
C10 C9 C15B 132.6(16) . .
N2 C10 C9 107.9(7) . .
N2 C10 C10 114.1(4) . 2_655
C9 C10 C10 137.9(5) . 2_655
C2 C11 C12 111.3(8) . .
C2 C11 H11A 109.1 . .
C12 C11 H11A 109.2 . .
C2 C11 H11B 109.8 . .
C12 C11 H11B 109.4 . .
H11A C11 H11B 107.9 . .
C11 C12 H12A 109.6 . .
C11 C12 H12B 109.5 . .
H12A C12 H12B 109.5 . .
C11 C12 H12C 109.4 . .
H12A C12 H12C 109.5 . .
H12B C12 H12C 109.5 . .
C3 C13 H13A 109.5 . .
C3 C13 H13B 109.4 . .
H13A C13 H13B 109.5 . .
C3 C13 H13C 109.5 . .
H13A C13 H13C 109.5 . .
H13B C13 H13C 109.5 . .
C8 C14 H14A 109.4 . .
C8 C14 H14B 109.5 . .
H14A C14 H14B 109.5 . .
C8 C14 H14C 109.6 . .
H14A C14 H14C 109.5 . .
H14B C14 H14C 109.5 . .
C16A C15A C9 106.4(12) . .
C16A C15A H15A 110.5 . .
C9 C15A H15A 110.6 . .
C16A C15A H15B 110.6 . .
C9 C15A H15B 109.9 . .
H15A C15A H15B 108.7 . .
C16B C15B C9 111(2) . .
C16B C15B H15C 109.8 . .
C9 C15B H15C 109.6 . .
C16B C15B H15D 108.9 . .
C9 C15B H15D 109.3 . .
H15C C15B H15D 108.1 . .
C15B C16B H16D 109.8 . .
C15B C16B H16E 109.9 . .
H16D C16B H16E 109.4 . .
C15B C16B H16F 108.9 . .
H16D C16B H16F 109.4 . .
H16E C16B H16F 109.3 . .
N3 C17 Fe1 168.9(3) . .
N3 C18 C20A 107.0(7) . .
N3 C18 C20B 108.2(7) . .
C20A C18 C20B 53.6(12) . .
N3 C18 C19A 104.3(6) . .
C20A C18 C19A 102.7(14) . .
C20B C18 C19A 49.9(10) . .
N3 C18 C19B 105.7(9) . .
C20A C18 C19B 147.2(7) . .
C20B C18 C19B 113.0(12) . .
C19A C18 C19B 66.7(13) . .
N3 C18 C21A 104.7(5) . .
C20A C18 C21A 107.0(19) . .
C20B C18 C21A 145.7(12) . .
C19A C18 C21A 129.6(16) . .
C19B C18 C21A 66.2(18) . .
N3 C18 C21B 108.6(6) . .
C20A C18 C21B 57.0(12) . .
C20B C18 C21B 107.7(12) . .
C19A C18 C21B 145.2(9) . .
C19B C18 C21B 113.6(15) . .
C21A C18 C21B 51.0(17) . .
C18 C19A H19A 109.4 . .
C18 C19A H19B 109.1 . .
C18 C19A H19C 110.0 . .
C18 C20A H20A 109.2 . .
C18 C20A H20B 109.4 . .
C18 C20A H20C 109.8 . .
C18 C21A H21A 109.5 . .
C18 C21A H21B 109.5 . .
C18 C21A H21C 109.5 . .
C18 C19B H19D 109.8 . .
C18 C19B H19E 109.7 . .
H19D C19B H19E 109.5 . .
C18 C19B H19F 108.9 . .
H19D C19B H19F 109.5 . .
H19E C19B H19F 109.5 . .
C18 C20B H20D 109.4 . .
C18 C20B H20E 109.6 . .
H20D C20B H20E 109.5 . .
C18 C20B H20F 109.4 . .
H20D C20B H20F 109.5 . .
H20E C20B H20F 109.5 . .
C18 C21B H21D 109.4 . .
C18 C21B H21E 109.7 . .
H21D C21B H21E 109.4 . .
C18 C21B H21F 109.6 . .
H21D C21B H21F 109.4 . .
H21E C21B H21F 109.4 . .

loop_
_geom_bond_atom_site_label_1
_geom_bond_atom_site_label_2
_geom_bond_distance
_geom_bond_site_symmetry_2
Fe1 N1 1.920(6) 2_655
Fe1 N1 1.920(6) .
Fe1 C17 1.941(2) 2_655
Fe1 C17 1.941(2) .
Fe1 N2 1.973(5) 2_655
Fe1 N2 1.973(5) .
Cl1A O4A 1.375(6) .
Cl1A O1A 1.4500(3) .
Cl1A O2A 1.4500(4) .
Cl1A O3A 1.486(7) .
Cl1B O4B 1.4072(4) .
Cl1B O3B 1.4500(3) .
Cl1B O2B 1.4499(4) .
Cl1B O1B 1.4500(3) .
N1 C1 1.386(8) .
N1 C4 1.419(9) .
N2 C7 1.341(9) .
N2 C10 1.371(9) .
N3 C17 1.140(3) .
N3 C18 1.464(3) .
C1 C1 1.373(16) 2_655
C1 C2 1.453(9) .
C2 C3 1.342(11) .
C2 C11 1.5397(11) .
C3 C13 1.485(11) .
C3 C4 1.471(11) .
C4 C5 1.338(11) .
C5 C6 1.366(5) .
C5 H5 0.9300 .
C6 C7 1.417(10) .
C6 H6 0.9300 .
C7 C8 1.408(11) .
C8 C9 1.338(12) .
C8 C14 1.551(11) .
C9 C10 1.441(10) .
C9 C15A 1.5396(12) .
C9 C15B 1.5396(11) .
C10 C10 1.434(17) 2_655
C11 C12 1.589(12) .
C11 H11A 0.7108 .
C11 H11B 0.7108 .
C12 H12A 0.9600 .
C12 H12B 0.9600 .
C12 H12C 0.9600 .
C13 H13A 0.9600 .
C13 H13B 0.9600 .
C13 H13C 0.9600 .
C14 H14A 0.9600 .
C14 H14B 0.9600 .
C14 H14C 0.9600 .
C15A C16A 1.512(10) .
C15A H15A 0.9700 .
C15A H15B 0.9700 .
C16A H16A 0.9600 .
C16A H16B 0.9600 .
C16A H16C 0.9600 .
C15B C16B 1.512(10) .
C15B H15C 0.9700 .
C15B H15D 0.9700 .
C16B H16D 0.9600 .
C16B H16E 0.9600 .
C16B H16F 0.9600 .
C18 C20A 1.495(5) .
C18 C20B 1.499(5) .
C18 C19A 1.499(5) .
C18 C19B 1.501(5) .
C18 C21A 1.503(5) .
C18 C21B 1.503(5) .
C19A H19A 0.9600 .
C19A H19B 0.9600 .
C19A H19C 0.9600 .
C20A H20A 0.9600 .
C20A H20B 0.9600 .
C20A H20C 0.9600 .
C21A H21A 0.9600 .
C21A H21B 0.9600 .
C21A H21C 0.9600 .
C19B H19D 0.9600 .
C19B H19E 0.9600 .
C19B H19F 0.9600 .
C20B H20D 0.9600 .
C20B H20E 0.9600 .
C20B H20F 0.9600 .
C21B H21D 0.9600 .
C21B H21E 0.9600 .
C21B H21F 0.9600 .

loop_
_geom_torsion_atom_site_label_1
_geom_torsion_atom_site_label_2
_geom_torsion_atom_site_label_3
_geom_torsion_atom_site_label_4
_geom_torsion
_geom_torsion_site_symmetry_1
_geom_torsion_site_symmetry_4
N1 Fe1 N1 C1 -0.8(4) 2_655 .
C17 Fe1 N1 C1 96.7(5) 2_655 .
C17 Fe1 N1 C1 -84.1(5) . .
N2 Fe1 N1 C1 -179.2(6) . .
N1 Fe1 N1 C4 -174.2(9) 2_655 .
C17 Fe1 N1 C4 -76.7(7) 2_655 .
C17 Fe1 N1 C4 102.6(7) . .
N2 Fe1 N1 C4 7.4(6) . .
N1 Fe1 N2 C7 -8.7(6) . .
C17 Fe1 N2 C7 74.8(7) 2_655 .
C17 Fe1 N2 C7 -105.9(7) . .
N2 Fe1 N2 C7 169.7(9) 2_655 .
N1 Fe1 N2 C10 -175.8(6) . .
C17 Fe1 N2 C10 -92.3(5) 2_655 .
C17 Fe1 N2 C10 87.0(5) . .
N2 Fe1 N2 C10 2.6(4) 2_655 .
C4 N1 C1 C1 177.8(10) . 2_655
Fe1 N1 C1 C1 2.3(11) . 2_655
C4 N1 C1 C2 0.3(8) . .
Fe1 N1 C1 C2 -175.1(5) . .
C1 C1 C2 C3 -176.4(14) 2_655 .
N1 C1 C2 C3 0.3(8) . .
C1 C1 C2 C11 -6.4(19) 2_655 .
N1 C1 C2 C11 170.4(8) . .
C1 C2 C3 C13 -177.2(10) . .
C11 C2 C3 C13 12.0(15) . .
C1 C2 C3 C4 -0.8(9) . .
C11 C2 C3 C4 -171.6(7) . .
C1 N1 C4 C5 178.3(8) . .
Fe1 N1 C4 C5 -8.0(13) . .
C1 N1 C4 C3 -0.8(8) . .
Fe1 N1 C4 C3 173.0(5) . .
C2 C3 C4 C5 -178.0(7) . .
C13 C3 C4 C5 -1.2(12) . .
C2 C3 C4 N1 1.0(9) . .
C13 C3 C4 N1 177.9(7) . .
N1 C4 C5 C6 7.5(17) . .
C3 C4 C5 C6 -173.6(10) . .
C4 C5 C6 C7 -6(2) . .
C10 N2 C7 C8 -2.5(8) . .
Fe1 N2 C7 C8 -170.2(5) . .
C10 N2 C7 C6 175.9(8) . .
Fe1 N2 C7 C6 8.2(12) . .
C5 C6 C7 N2 -0.5(16) . .
C5 C6 C7 C8 177.8(10) . .
N2 C7 C8 C9 3.9(9) . .
C6 C7 C8 C9 -174.7(7) . .
N2 C7 C8 C14 177.1(8) . .
C6 C7 C8 C14 -1.5(13) . .
C7 C8 C9 C10 -3.6(8) . .
C14 C8 C9 C10 -177.2(9) . .
C7 C8 C9 C15A -175.7(11) . .
C14 C8 C9 C15A 10.7(17) . .
C7 C8 C9 C15B 164.7(11) . .
C14 C8 C9 C15B -8.9(15) . .
C7 N2 C10 C9 0.3(8) . .
Fe1 N2 C10 C9 170.8(5) . .
C7 N2 C10 C10 -177.7(9) . 2_655
Fe1 N2 C10 C10 -7.2(11) . 2_655
C8 C9 C10 N2 2.1(8) . .
C15A C9 C10 N2 175.2(10) . .
C15B C9 C10 N2 -164.0(13) . .
C8 C9 C10 C10 179.4(14) . 2_655
C15A C9 C10 C10 -8(2) . 2_655
C15B C9 C10 C10 13(2) . 2_655
C3 C2 C11 C12 92.6(12) . .
C1 C2 C11 C12 -76.0(13) . .
C8 C9 C15A C16A -96.5(14) . .
C10 C9 C15A C16A 92.5(17) . .
C15B C9 C15A C16A -36(5) . .
C8 C9 C15B C16B -100(3) . .
C10 C9 C15B C16B 64(3) . .
C15A C9 C15B C16B 129(7) . .
N1 Fe1 C17 N3 33(4) 2_655 .
N1 Fe1 C17 N3 114(4) . .
N2 Fe1 C17 N3 -66(4) 2_655 .
N2 Fe1 C17 N3 -146(4) . .
